data_7250302
loop_
_publ_author_name
'Watanabe, Kosuke'
'Sugiyama, Haruki'
'Segawa, Yasutomo'

_publ_section_title
;
 Diverse tetracyanodihydrodipyrazinopyrazine clathrate crystals assembled
 from weak intermolecular interactions
;
_journal_issue 21
_journal_name_full CrystEngComm
_journal_page_first 3552
_journal_page_last 3559
_journal_paper_doi 10.1039/D5CE00289C
_journal_volume 27
_journal_year 2025
_chemical_formula_moiety 'C30 H22 N10, 2(C2 H3 N)'
_chemical_formula_sum 'C34 H28 N12'
_chemical_formula_weight 604.68
_space_group_crystal_system monoclinic
_space_group_IT_number 14
_space_group_name_Hall '-P 2ybc'
_space_group_name_H-M_alt 'P 1 21/c 1'
_atom_sites_solution_hydrogens geom
_audit_creation_date 2024-12-19
_audit_creation_method
;
Olex2 1.5
(compiled 2023.08.24 svn.re1ec1418 for OlexSys, GUI svn.r6817)
;
_audit_update_record
;
2025-03-10 deposited with the CCDC.	2025-04-23 downloaded from the CCDC.
;
_cell_angle_alpha 90
_cell_angle_beta 90.969(4)
_cell_angle_gamma 90
_cell_formula_units_Z 2
_cell_length_a 11.1575(5)
_cell_length_b 8.9502(4)
_cell_length_c 16.0650(8)
_cell_measurement_reflns_used 4771
_cell_measurement_temperature 143.15
_cell_measurement_theta_max 30.1490
_cell_measurement_theta_min 2.9240
_cell_volume 1604.05(13)
_computing_cell_refinement 'CrysAlisPro 1.171.39.43c (Rigaku OD, 2018)'
_computing_data_collection 'CrysAlisPro 1.171.39.43c (Rigaku OD, 2018)'
_computing_data_reduction 'CrysAlisPro 1.171.39.43c (Rigaku OD, 2018)'
_computing_molecular_graphics 'Olex2 1.5 (Dolomanov et al., 2009)'
_computing_publication_material 'Olex2 1.5 (Dolomanov et al., 2009)'
_computing_structure_refinement 'SHELXL 2019/3 (Sheldrick, 2015)'
_computing_structure_solution 'SHELXT 2014/5 (Sheldrick, 2014)'
_diffrn_ambient_temperature 143.15
_diffrn_detector 'CCD plate'
_diffrn_detector_type HyPix
_diffrn_measured_fraction_theta_full 0.999
_diffrn_measured_fraction_theta_max 0.999
_diffrn_measurement_details
;
List of Runs (angles in degrees, time in seconds):

  # Type    Start    End  Width  t~exp~   \w     \q     \k     \f   Frames
#--------------------------------------------------------------------------
  1  \w    -23.00  63.00   0.50    1.90    --   21.12 -86.00 156.00  172
  2  \w     39.00 109.00   0.50    1.90    --   21.12 179.00 120.00  140
  3  \w     47.00  86.00   0.50    1.90    --   21.12  37.00  30.00   78
  4  \w    -30.00  28.00   0.50    1.90    --   21.12  37.00  30.00  116
  5  \w      6.00  32.00   0.50    1.90    --  -19.87 -99.00 -60.00   52
  6  \w    -14.00  11.00   0.50    1.90    --  -19.87 -99.00   0.00   50
  7  \w    -53.00 -27.00   0.50    1.90    --  -19.87  86.00 -85.00   52
  8  \w      2.00  28.00   0.50    1.90    --  -19.87  86.00 -85.00   52
;
_diffrn_measurement_device 'four-circle diffractometer'
_diffrn_measurement_device_type 'ROD, Synergy Custom system, HyPix'
_diffrn_measurement_method '\w scans'
_diffrn_orient_matrix_type 'CrysAlisPro convention (1999,Acta A55,543-557)'
_diffrn_orient_matrix_UB_11 0.0433413000
_diffrn_orient_matrix_UB_12 -0.0577800000
_diffrn_orient_matrix_UB_13 -0.0023532000
_diffrn_orient_matrix_UB_21 -0.0309100000
_diffrn_orient_matrix_UB_22 -0.0411587000
_diffrn_orient_matrix_UB_23 0.0307111000
_diffrn_orient_matrix_UB_31 -0.0347102000
_diffrn_orient_matrix_UB_32 -0.0354502000
_diffrn_orient_matrix_UB_33 -0.0316284000
_diffrn_radiation_monochromator mirror
_diffrn_radiation_probe x-ray
_diffrn_radiation_type 'Mo K\a'
_diffrn_radiation_wavelength 0.71073
_diffrn_reflns_av_R_equivalents 0.0318
_diffrn_reflns_av_unetI/netI 0.0385
_diffrn_reflns_Laue_measured_fraction_full 0.999
_diffrn_reflns_Laue_measured_fraction_max 0.999
_diffrn_reflns_limit_h_max 11
_diffrn_reflns_limit_h_min -14
_diffrn_reflns_limit_k_max 11
_diffrn_reflns_limit_k_min -11
_diffrn_reflns_limit_l_max 20
_diffrn_reflns_limit_l_min -20
_diffrn_reflns_number 10328
_diffrn_reflns_point_group_measured_fraction_full 0.999
_diffrn_reflns_point_group_measured_fraction_max 0.999
_diffrn_reflns_theta_full 25.242
_diffrn_reflns_theta_max 27.100
_diffrn_reflns_theta_min 2.918
_diffrn_source 'Rotating-anode X-ray tube'
_diffrn_source_type 'Rigaku (Mo) X-ray Source'
_exptl_absorpt_coefficient_mu 0.080
_exptl_absorpt_correction_T_max 1.00000
_exptl_absorpt_correction_T_min 0.69807
_exptl_absorpt_correction_type multi-scan
_exptl_absorpt_process_details
;
CrysAlisPro 1.171.39.43c (Rigaku Oxford Diffraction, 2018)
Empirical absorption correction using spherical harmonics,
 implemented in SCALE3 ABSPACK scaling algorithm.
;
_exptl_crystal_colour yellow
_exptl_crystal_colour_primary yellow
_exptl_crystal_density_diffrn 1.252
_exptl_crystal_description block
_exptl_crystal_F_000 632
_exptl_crystal_size_max 0.1
_exptl_crystal_size_mid 0.1
_exptl_crystal_size_min 0.1
_refine_diff_density_max 0.203
_refine_diff_density_min -0.194
_refine_diff_density_rms 0.043
_refine_ls_extinction_method none
_refine_ls_goodness_of_fit_ref 1.074
_refine_ls_hydrogen_treatment constr
_refine_ls_matrix_type full
_refine_ls_number_parameters 212
_refine_ls_number_reflns 3549
_refine_ls_number_restraints 0
_refine_ls_restrained_S_all 1.074
_refine_ls_R_factor_all 0.0624
_refine_ls_R_factor_gt 0.0441
_refine_ls_shift/su_max 0.001
_refine_ls_shift/su_mean 0.000
_refine_ls_structure_factor_coef Fsqd
_refine_ls_weighting_details 'w=1/[\s^2^(Fo^2^)+(0.0527P)^2^+0.2472P] where P=(Fo^2^+2Fc^2^)/3'
_refine_ls_weighting_scheme calc
_refine_ls_wR_factor_gt 0.1089
_refine_ls_wR_factor_ref 0.1184
_reflns_Friedel_coverage 0.000
_reflns_number_gt 2657
_reflns_number_total 3549
_reflns_threshold_expression 'I > 2\s(I)'
_cod_data_source_file d5ce00289c2.cif
_cod_data_source_block TCDP-MeCN
_cod_depositor_comments 'Adding full bibliography for 7250300--7250316.cif.'
_cod_database_code 7250302
_shelx_shelxl_version_number 2019/3
_chemical_oxdiff_formula 'C N H'
_shelx_space_group_comment
;
The symmetry employed for this shelxl refinement is uniquely defined
by the following loop, which should always be used as a source of
symmetry information in preference to the above space-group names.
They are only intended as comments.
;
_shelx_estimated_absorpt_t_max 0.992
_shelx_estimated_absorpt_t_min 0.992
_olex2_refinement_description
;
1. Fixed Uiso
 At 1.2 times of:
  All C(H) groups
 At 1.5 times of:
  All C(H,H,H) groups
2.a Aromatic/amide H refined with riding coordinates:
 C5(H5), C3(H3)
2.b Idealised Me refined as rotating group:
 C7(H7a,H7b,H7c), C9(H9a,H9b,H9c), C8(H8a,H8b,H8c), C23(H23a,H23b,H23c)
;
_olex2_submission_special_instructions 'No special instructions were received'
_oxdiff_exptl_absorpt_empirical_details
;
Empirical correction (ABSPACK) includes:
- Absorption correction using spherical harmonics
- Frame scaling
;
_oxdiff_exptl_absorpt_empirical_full_max 1.313
_oxdiff_exptl_absorpt_empirical_full_min 0.830

loop_
_space_group_symop_operation_xyz
'x, y, z'
'-x, y+1/2, -z+1/2'
'-x, -y, -z'
'x, -y-1/2, z-1/2'

loop_
_atom_site_label
_atom_site_type_symbol
_atom_site_fract_x
_atom_site_fract_y
_atom_site_fract_z
_atom_site_U_iso_or_equiv
_atom_site_adp_type
_atom_site_occupancy
_atom_site_site_symmetry_order
_atom_site_calc_flag
_atom_site_refinement_flags_posn
_atom_site_refinement_flags_adp
_atom_site_refinement_flags_occupancy
_atom_site_disorder_assembly
_atom_site_disorder_group
N13 N 1.03222(10) 0.37519(13) 0.34859(7) 0.0223(3) Uani 1 1 d . . . . .
N10 N 0.88941(10) 0.56348(13) 0.52189(7) 0.0211(3) Uani 1 1 d . . . . .
N16 N 0.80965(10) 0.49437(13) 0.39345(7) 0.0231(3) Uani 1 1 d . . . . .
N18 N 0.96781(11) 0.24925(15) 0.15242(8) 0.0326(3) Uani 1 1 d . . . . .
N20 N 0.63801(12) 0.40948(16) 0.22299(9) 0.0378(3) Uani 1 1 d . . . . .
C11 C 0.90239(11) 0.49758(15) 0.44456(8) 0.0200(3) Uani 1 1 d . . . . .
C12 C 1.01559(12) 0.43470(14) 0.42184(8) 0.0199(3) Uani 1 1 d . . . . .
C14 C 0.93636(12) 0.37373(15) 0.29586(9) 0.0222(3) Uani 1 1 d . . . . .
C1 C 0.77656(11) 0.63522(16) 0.54321(8) 0.0214(3) Uani 1 1 d . . . . .
C15 C 0.82674(12) 0.43035(15) 0.31809(9) 0.0225(3) Uani 1 1 d . . . . .
C17 C 0.95403(12) 0.30443(16) 0.21580(9) 0.0246(3) Uani 1 1 d . . . . .
C2 C 0.77133(12) 0.79102(16) 0.54127(9) 0.0243(3) Uani 1 1 d . . . . .
C19 C 0.72242(13) 0.41957(16) 0.26421(9) 0.0261(3) Uani 1 1 d . . . . .
C6 C 0.67985(12) 0.54588(16) 0.56542(9) 0.0245(3) Uani 1 1 d . . . . .
C5 C 0.57298(13) 0.61826(17) 0.58428(9) 0.0285(3) Uani 1 1 d . . . . .
H5 H 0.505048 0.560125 0.598398 0.034 Uiso 1 1 calc R U . . .
C4 C 0.56310(13) 0.77305(18) 0.58301(9) 0.0295(3) Uani 1 1 d . . . . .
N21 N 0.82501(15) 0.06016(19) 0.31844(12) 0.0556(5) Uani 1 1 d . . . . .
C3 C 0.66263(13) 0.85707(17) 0.56171(9) 0.0279(3) Uani 1 1 d . . . . .
H3 H 0.656411 0.962929 0.561062 0.033 Uiso 1 1 calc R U . . .
C7 C 0.87799(14) 0.88659(17) 0.52132(10) 0.0327(4) Uani 1 1 d . . . . .
H7A H 0.932670 0.890075 0.569664 0.049 Uiso 1 1 calc R U . . .
H7B H 0.851012 0.987990 0.507613 0.049 Uiso 1 1 calc R U . . .
H7C H 0.919756 0.843973 0.473683 0.049 Uiso 1 1 calc R U . . .
C9 C 0.68939(14) 0.37837(17) 0.57150(11) 0.0330(4) Uani 1 1 d . . . . .
H9A H 0.713863 0.337658 0.517771 0.049 Uiso 1 1 calc R U . . .
H9B H 0.611394 0.336602 0.586279 0.049 Uiso 1 1 calc R U . . .
H9C H 0.749125 0.351837 0.614421 0.049 Uiso 1 1 calc R U . . .
C22 C 0.77102(15) -0.0448(2) 0.30483(11) 0.0387(4) Uani 1 1 d . . . . .
C8 C 0.44866(14) 0.8491(2) 0.60846(11) 0.0404(4) Uani 1 1 d . . . . .
H8A H 0.379983 0.786019 0.593118 0.061 Uiso 1 1 calc R U . . .
H8B H 0.441520 0.945605 0.579970 0.061 Uiso 1 1 calc R U . . .
H8C H 0.450168 0.865107 0.668819 0.061 Uiso 1 1 calc R U . . .
C23 C 0.70281(18) -0.1799(2) 0.28892(13) 0.0491(5) Uani 1 1 d . . . . .
H23A H 0.730256 -0.226510 0.237436 0.074 Uiso 1 1 calc R U . . .
H23B H 0.617538 -0.155017 0.283124 0.074 Uiso 1 1 calc R U . . .
H23C H 0.714491 -0.249529 0.335430 0.074 Uiso 1 1 calc R U . . .

loop_
_atom_site_aniso_label
_atom_site_aniso_U_11
_atom_site_aniso_U_22
_atom_site_aniso_U_33
_atom_site_aniso_U_23
_atom_site_aniso_U_13
_atom_site_aniso_U_12
N13 0.0223(6) 0.0240(6) 0.0206(6) -0.0028(5) 0.0013(5) -0.0009(5)
N10 0.0170(6) 0.0262(6) 0.0203(6) -0.0040(5) 0.0016(4) 0.0012(4)
N16 0.0225(6) 0.0249(6) 0.0220(6) -0.0013(5) -0.0005(5) 0.0004(5)
N18 0.0333(7) 0.0371(8) 0.0276(7) -0.0075(6) 0.0050(6) -0.0063(6)
N20 0.0312(7) 0.0493(9) 0.0327(8) -0.0038(6) -0.0071(6) 0.0022(6)
C11 0.0200(7) 0.0201(7) 0.0199(7) -0.0008(5) 0.0017(5) -0.0010(5)
C12 0.0190(7) 0.0196(7) 0.0213(7) -0.0003(5) 0.0017(5) -0.0020(5)
C14 0.0231(7) 0.0225(7) 0.0211(7) -0.0020(6) 0.0009(5) -0.0023(5)
C1 0.0174(7) 0.0286(7) 0.0182(7) -0.0028(6) 0.0007(5) 0.0040(5)
C15 0.0230(7) 0.0235(7) 0.0210(7) -0.0008(6) -0.0009(5) -0.0025(5)
C17 0.0208(7) 0.0279(8) 0.0251(8) -0.0016(6) 0.0003(6) -0.0025(6)
C2 0.0271(8) 0.0277(8) 0.0181(7) -0.0020(6) 0.0016(6) 0.0018(6)
C19 0.0256(8) 0.0301(8) 0.0226(7) -0.0024(6) 0.0012(6) 0.0021(6)
C6 0.0217(7) 0.0302(8) 0.0215(7) 0.0008(6) -0.0021(6) 0.0000(6)
C5 0.0204(7) 0.0384(9) 0.0267(8) -0.0016(7) 0.0000(6) -0.0003(6)
C4 0.0236(8) 0.0399(9) 0.0248(8) -0.0028(6) -0.0010(6) 0.0081(6)
N21 0.0488(10) 0.0398(9) 0.0789(13) 0.0053(9) 0.0224(9) 0.0030(7)
C3 0.0293(8) 0.0277(8) 0.0266(8) -0.0016(6) 0.0008(6) 0.0067(6)
C7 0.0358(9) 0.0275(8) 0.0351(9) 0.0008(7) 0.0083(7) -0.0025(6)
C9 0.0277(8) 0.0301(8) 0.0411(10) 0.0015(7) 0.0007(7) -0.0021(6)
C22 0.0383(9) 0.0356(9) 0.0426(10) 0.0064(8) 0.0109(8) 0.0140(8)
C8 0.0267(8) 0.0489(10) 0.0457(10) -0.0078(8) 0.0022(7) 0.0118(7)
C23 0.0566(12) 0.0393(10) 0.0513(12) -0.0003(9) -0.0067(9) 0.0042(9)

loop_
_atom_type_symbol
_atom_type_description
_atom_type_scat_dispersion_real
_atom_type_scat_dispersion_imag
_atom_type_scat_source
C C 0.0033 0.0016 'International Tables Vol C Tables 4.2.6.8 and 6.1.1.4'
H H 0.0000 0.0000 'International Tables Vol C Tables 4.2.6.8 and 6.1.1.4'
N N 0.0061 0.0033 'International Tables Vol C Tables 4.2.6.8 and 6.1.1.4'

loop_
_geom_angle_atom_site_label_1
_geom_angle_atom_site_label_2
_geom_angle_atom_site_label_3
_geom_angle
_geom_angle_site_symmetry_1
_geom_angle_site_symmetry_3
_geom_angle_publ_flag
C12 N13 C14 116.39(12) . . ?
C11 N10 C1 120.11(11) . . ?
C12 N10 C11 120.08(11) 3_766 . ?
C12 N10 C1 119.79(11) 3_766 . ?
C11 N16 C15 116.56(12) . . ?
N10 C11 C12 120.05(12) . . ?
N16 C11 N10 118.55(12) . . ?
N16 C11 C12 121.41(12) . . ?
N13 C12 N10 118.33(12) . 3_766 ?
N13 C12 C11 121.82(12) . . ?
N10 C12 C11 119.85(12) 3_766 . ?
N13 C14 C15 122.04(13) . . ?
N13 C14 C17 116.31(12) . . ?
C15 C14 C17 121.62(12) . . ?
C2 C1 N10 118.05(12) . . ?
C6 C1 N10 118.83(12) . . ?
C6 C1 C2 123.12(12) . . ?
N16 C15 C14 121.75(12) . . ?
N16 C15 C19 116.10(12) . . ?
C14 C15 C19 122.10(13) . . ?
N18 C17 C14 179.82(18) . . ?
C1 C2 C7 122.67(13) . . ?
C3 C2 C1 117.05(13) . . ?
C3 C2 C7 120.25(13) . . ?
N20 C19 C15 178.30(17) . . ?
C1 C6 C5 117.22(13) . . ?
C1 C6 C9 122.23(13) . . ?
C5 C6 C9 120.53(13) . . ?
C6 C5 H5 119.1 . . ?
C4 C5 C6 121.84(14) . . ?
C4 C5 H5 119.1 . . ?
C5 C4 C8 120.85(14) . . ?
C3 C4 C5 118.67(13) . . ?
C3 C4 C8 120.40(14) . . ?
C2 C3 H3 119.0 . . ?
C4 C3 C2 122.08(14) . . ?
C4 C3 H3 119.0 . . ?
C2 C7 H7A 109.5 . . ?
C2 C7 H7B 109.5 . . ?
C2 C7 H7C 109.5 . . ?
H7A C7 H7B 109.5 . . ?
H7A C7 H7C 109.5 . . ?
H7B C7 H7C 109.5 . . ?
C6 C9 H9A 109.5 . . ?
C6 C9 H9B 109.5 . . ?
C6 C9 H9C 109.5 . . ?
H9A C9 H9B 109.5 . . ?
H9A C9 H9C 109.5 . . ?
H9B C9 H9C 109.5 . . ?
N21 C22 C23 179.0(2) . . ?
C4 C8 H8A 109.5 . . ?
C4 C8 H8B 109.5 . . ?
C4 C8 H8C 109.5 . . ?
H8A C8 H8B 109.5 . . ?
H8A C8 H8C 109.5 . . ?
H8B C8 H8C 109.5 . . ?
C22 C23 H23A 109.5 . . ?
C22 C23 H23B 109.5 . . ?
C22 C23 H23C 109.5 . . ?
H23A C23 H23B 109.5 . . ?
H23A C23 H23C 109.5 . . ?
H23B C23 H23C 109.5 . . ?

loop_
_geom_bond_atom_site_label_1
_geom_bond_atom_site_label_2
_geom_bond_distance
_geom_bond_site_symmetry_2
_geom_bond_publ_flag
N13 C12 1.3078(17) . ?
N13 C14 1.3531(17) . ?
N10 C11 1.3851(17) . ?
N10 C12 1.3815(17) 3_766 ?
N10 C1 1.4593(16) . ?
N16 C11 1.3103(17) . ?
N16 C15 1.3559(18) . ?
N18 C17 1.1443(18) . ?
N20 C19 1.1456(18) . ?
C11 C12 1.4355(18) . ?
C14 C15 1.3766(19) . ?
C14 C17 1.445(2) . ?
C1 C2 1.396(2) . ?
C1 C6 1.3943(19) . ?
C15 C19 1.442(2) . ?
C2 C3 1.3935(19) . ?
C2 C7 1.505(2) . ?
C6 C5 1.395(2) . ?
C6 C9 1.506(2) . ?
C5 H5 0.9500 . ?
C5 C4 1.390(2) . ?
C4 C3 1.389(2) . ?
C4 C8 1.510(2) . ?
N21 C22 1.135(2) . ?
C3 H3 0.9500 . ?
C7 H7A 0.9800 . ?
C7 H7B 0.9800 . ?
C7 H7C 0.9800 . ?
C9 H9A 0.9800 . ?
C9 H9B 0.9800 . ?
C9 H9C 0.9800 . ?
C22 C23 1.449(3) . ?
C8 H8A 0.9800 . ?
C8 H8B 0.9800 . ?
C8 H8C 0.9800 . ?
C23 H23A 0.9800 . ?
C23 H23B 0.9800 . ?
C23 H23C 0.9800 . ?

loop_
_geom_torsion_atom_site_label_1
_geom_torsion_atom_site_label_2
_geom_torsion_atom_site_label_3
_geom_torsion_atom_site_label_4
_geom_torsion
_geom_torsion_site_symmetry_1
_geom_torsion_site_symmetry_2
_geom_torsion_site_symmetry_3
_geom_torsion_site_symmetry_4
_geom_torsion_publ_flag
N13 C14 C15 N16 1.8(2) . . . . ?
N13 C14 C15 C19 -175.60(13) . . . . ?
N10 C11 C12 N13 -178.12(12) . . . . ?
N10 C11 C12 N10 1.7(2) . . . 3_766 ?
N10 C1 C2 C3 179.89(12) . . . . ?
N10 C1 C2 C7 -2.3(2) . . . . ?
N10 C1 C6 C5 -179.14(12) . . . . ?
N10 C1 C6 C9 2.5(2) . . . . ?
N16 C11 C12 N13 1.9(2) . . . . ?
N16 C11 C12 N10 -178.29(12) . . . 3_766 ?
C11 N10 C1 C2 -103.20(15) . . . . ?
C11 N10 C1 C6 77.54(16) . . . . ?
C11 N16 C15 C14 -1.0(2) . . . . ?
C11 N16 C15 C19 176.51(12) . . . . ?
C12 N13 C14 C15 -0.62(19) . . . . ?
C12 N13 C14 C17 -178.43(12) . . . . ?
C12 N10 C11 N16 178.29(12) 3_766 . . . ?
C12 N10 C11 C12 -1.7(2) 3_766 . . . ?
C12 N10 C1 C2 74.91(16) 3_766 . . . ?
C12 N10 C1 C6 -104.35(15) 3_766 . . . ?
C14 N13 C12 N10 179.05(11) . . . 3_766 ?
C14 N13 C12 C11 -1.11(19) . . . . ?
C1 N10 C11 N16 -3.61(18) . . . . ?
C1 N10 C11 C12 176.38(12) . . . . ?
C1 C2 C3 C4 -0.1(2) . . . . ?
C1 C6 C5 C4 -1.4(2) . . . . ?
C15 N16 C11 N10 179.27(12) . . . . ?
C15 N16 C11 C12 -0.72(19) . . . . ?
C17 C14 C15 N16 179.46(13) . . . . ?
C17 C14 C15 C19 2.1(2) . . . . ?
C2 C1 C6 C5 1.6(2) . . . . ?
C2 C1 C6 C9 -176.68(13) . . . . ?
C6 C1 C2 C3 -0.9(2) . . . . ?
C6 C1 C2 C7 176.90(13) . . . . ?
C6 C5 C4 C3 0.5(2) . . . . ?
C6 C5 C4 C8 -176.44(14) . . . . ?
C5 C4 C3 C2 0.3(2) . . . . ?
C7 C2 C3 C4 -177.98(14) . . . . ?
C9 C6 C5 C4 176.94(14) . . . . ?
C8 C4 C3 C2 177.27(14) . . . . ?
